data_2108736
loop_
_publ_author_name
'Redhammer, G\"unther J.'
'Tippelt, Gerold'
'Stahl, Quirin'
'Benisek, Artur'
'Rettenwander, Daniel'

_publ_section_title
;
 Study on the structural phase transitions in NaSICON-type compounds using
 Ag~3~Sc~2~(PO~4~)~3~ as a model system
;
_journal_coeditor_code RM5035SUP1
_journal_issue 1
_journal_name_full 'Acta Crystallographica Section B'
_journal_page_first 10
_journal_page_last 22
_journal_paper_doi 10.1107/S2052520620014870
_journal_volume 77
_journal_year 2021
_chemical_formula_moiety 'O12  Ag3.03  P3  Sc2'
_chemical_formula_sum 'Ag3.03 O12 P2 Sc2'
_chemical_formula_weight 701.67
_space_group_IT_number 15
_space_group_name_Hall '-C 2yc'
_space_group_name_H-M_alt 'C 1 2/c 1'
_symmetry_cell_setting monoclinic
_symmetry_Int_Tables_number 15
_symmetry_space_group_name_Hall '-C 2yc'
_symmetry_space_group_name_H-M 'C 1 2/c 1'
_audit_conform_dict_location ftp://ftp.iucr.org/pub/cif_core.dic
_audit_conform_dict_name cif_core.dic
_audit_conform_dict_version 2.4.5
_audit_creation_date 2020-01-29T12:05:15-00:00
_audit_creation_method 'WinGX routine CIF_UPDATE'
_cell_angle_alpha 90
_cell_angle_beta 89.9984(4)
_cell_angle_gamma 90
_cell_formula_units_Z 12
_cell_length_a 15.5374(2)
_cell_length_b 8.97030(10)
_cell_length_c 22.5718(3)
_cell_measurement_reflns_used 50538
_cell_measurement_temperature 200(1)
_cell_measurement_theta_max 33.132
_cell_measurement_theta_min 1.804
_cell_measurement_wavelength 0.71073
_cell_volume 3145.95(7)
_computing_cell_refinement 'Bruker APEX2 (Bruker, 2012)'
_computing_data_collection 'Bruker APEX2 (Bruker, 2012)'
_computing_data_reduction 'Bruker APEX2 (Bruker, 2012)'
_computing_molecular_graphics 'Ortep for Windows (Farrugia, 2012)'
_computing_publication_material 'WinGX publication routines (Farrugia, 2012)'
_computing_structure_refinement 'SHELXL (Sheldrick, 2015)'
_computing_structure_solution 'SHELXL-2014/7 (Sheldrick, 2014)'
_diffrn_ambient_temperature 200(1)
_diffrn_detector_type CCD
_diffrn_measured_fraction_theta_full 1
_diffrn_measured_fraction_theta_max 1
_diffrn_measurement_device '3-circle diffractometer'
_diffrn_measurement_device_type 'SMART APEX'
_diffrn_measurement_method 'rotation, \w-scans at 4 different \f positions'
_diffrn_radiation_monochromator graphite
_diffrn_radiation_probe x-ray
_diffrn_radiation_type MoK\a
_diffrn_radiation_wavelength 0.71073
_diffrn_reflns_av_R_equivalents 0.0376
_diffrn_reflns_av_unetI/netI 0.0238
_diffrn_reflns_Laue_measured_fraction_full 1
_diffrn_reflns_Laue_measured_fraction_max 1
_diffrn_reflns_limit_h_max 23
_diffrn_reflns_limit_h_min -23
_diffrn_reflns_limit_k_max 13
_diffrn_reflns_limit_k_min -13
_diffrn_reflns_limit_l_max 34
_diffrn_reflns_limit_l_min -34
_diffrn_reflns_number 50538
_diffrn_reflns_point_group_measured_fraction_full 1
_diffrn_reflns_point_group_measured_fraction_max 1
_diffrn_reflns_theta_full 25.242
_diffrn_reflns_theta_max 33.132
_diffrn_reflns_theta_min 1.804
_exptl_absorpt_coefficient_mu 7.153
_exptl_absorpt_correction_T_max 0.65
_exptl_absorpt_correction_T_min 0.51
_exptl_absorpt_correction_type multi-scan
_exptl_absorpt_process_details
;
        multiscan correction with APEX2 software (Bruker 2012)
;
_exptl_crystal_colour 'pale yellow'
_exptl_crystal_density_diffrn 4.447
_exptl_crystal_density_method 'not measured'
_exptl_crystal_description box-shaped
_exptl_crystal_F_000 3907.3
_exptl_crystal_size_max 0.14
_exptl_crystal_size_mid 0.14
_exptl_crystal_size_min 0.09
_refine_diff_density_max 1.076
_refine_diff_density_min -0.917
_refine_diff_density_rms 0.15
_refine_ls_extinction_coef 0.00029(3)
_refine_ls_extinction_expression Fc^*^=kFc[1+0.001xFc^2^\l^3^/sin(2\q)]^-1/4^
_refine_ls_extinction_method 'SHELXL-2014/7 (Sheldrick 2014'
_refine_ls_goodness_of_fit_ref 1.04
_refine_ls_matrix_type full
_refine_ls_number_constraints 0
_refine_ls_number_parameters 380
_refine_ls_number_reflns 6307
_refine_ls_number_restraints 42
_refine_ls_restrained_S_all 1.053
_refine_ls_R_factor_all 0.0874
_refine_ls_R_factor_gt 0.0316
_refine_ls_shift/su_max 0
_refine_ls_shift/su_mean 0
_refine_ls_structure_factor_coef Fsqd
_refine_ls_weighting_details 'w=1/[\s^2^(Fo^2^)+(0.0362P)^2^+12.7531P] where P=(Fo^2^+2Fc^2^)/3'
_refine_ls_weighting_scheme calc
_refine_ls_wR_factor_gt 0.0798
_refine_ls_wR_factor_ref 0.1073
_reflns_Friedel_coverage 0
_reflns_number_gt 2271
_reflns_number_total 6307
_reflns_threshold_expression 'I > 2\s(I)'
_cod_data_source_file rm5035sup1.cif
_cod_data_source_block 200K
_cod_depositor_comments 'Adding full bibliography for 2108735--2108738.cif.'
_cod_original_sg_symbol_H-M 'C 2/c'
_cod_database_code 2108736
_cod_database_fobs_code 2108736
_shelx_shelxl_version_number 2014/7

loop_
_symmetry_equiv_pos_as_xyz
'x, y, z'
'-x, y, -z+1/2'
'x+1/2, y+1/2, z'
'-x+1/2, y+1/2, -z+1/2'
'-x, -y, -z'
'x, -y, z-1/2'
'-x+1/2, -y+1/2, -z'
'x+1/2, -y+1/2, z-1/2'

loop_
_atom_site_label
_atom_site_type_symbol
_atom_site_fract_x
_atom_site_fract_y
_atom_site_fract_z
_atom_site_U_iso_or_equiv
_atom_site_adp_type
_atom_site_occupancy
_atom_site_site_symmetry_order
_atom_site_calc_flag
_atom_site_refinement_flags_posn
_atom_site_refinement_flags_adp
_atom_site_refinement_flags_occupancy
_atom_site_disorder_assembly
_atom_site_disorder_group
Sc1 Sc 0.50010(7) 0.50012(11) 0.14829(4) 0.0068(2) Uani 1 1 d . . . . .
Sc2 Sc 0.16665(7) 0.50004(11) 0.01837(4) 0.0066(2) Uani 1 1 d . . . . .
Sc3 Sc 0.33339(7) 0.00017(11) 0.18514(4) 0.0067(2) Uani 1 1 d . . . . .
P1 P 0.47918(9) 0.14549(15) 0.08337(7) 0.0079(3) Uani 1 1 d . . . . .
P2 P 0.64584(9) 0.35413(15) 0.25015(7) 0.0084(3) Uani 1 1 d . . . . .
P3 P 0.68724(9) 0.64565(15) 0.08316(7) 0.0084(3) Uani 1 1 d . . . . .
P4 P 0.5 0.7916(2) 0.25 0.0079(4) Uani 1 2 d S T P . .
P5 P 0.33333(10) 0.70845(14) 0.08326(6) 0.0080(3) Uani 1 1 d . . . . .
O1 O 0.4883(3) 0.3159(4) 0.08891(17) 0.0132(9) Uani 1 1 d . . . . .
O2 O 0.4250(3) 0.1146(4) 0.02788(18) 0.0209(11) Uani 1 1 d . . . . .
O3 O 0.5695(2) 0.0755(4) 0.07750(16) 0.0125(8) Uani 1 1 d . . . . .
O4 O 0.4365(3) 0.0808(5) 0.13861(18) 0.0194(10) Uani 1 1 d . . . . .
O5 O 0.5915(3) 0.3854(4) 0.19487(18) 0.0205(11) Uani 1 1 d . . . . .
O6 O 0.6551(3) 0.1837(4) 0.25570(17) 0.0125(9) Uani 1 1 d . . . . .
O7 O 0.7354(2) 0.4248(4) 0.24389(16) 0.0127(8) Uani 1 1 d . . . . .
O8 O 0.6035(3) 0.4196(4) 0.30531(18) 0.0196(10) Uani 1 1 d . . . . .
O9 O 0.5975(2) 0.5752(4) 0.08933(16) 0.0140(9) Uani 1 1 d . . . . .
O10 O 0.7297(3) 0.5803(5) 0.02801(18) 0.0195(9) Uani 1 1 d . . . . .
O11 O 0.7417(3) 0.6148(4) 0.13859(18) 0.0203(10) Uani 1 1 d . . . . .
O12 O 0.6779(3) 0.8161(4) 0.07766(17) 0.0112(9) Uani 1 1 d . . . . .
O13 O 0.5109(3) 0.6949(4) 0.19513(18) 0.0192(10) Uani 1 1 d . . . . .
O14 O 0.5805(2) 0.8920(4) 0.25575(16) 0.0124(9) Uani 1 1 d . . . . .
O15 O 0.4133(2) 0.6090(4) 0.08927(16) 0.0124(9) Uani 1 1 d . . . . .
O16 O 0.3449(3) 0.8052(4) 0.0283(2) 0.0211(11) Uani 1 1 d . . . . .
O17 O 0.3223(3) 0.8051(4) 0.13828(19) 0.0196(10) Uani 1 1 d . . . . .
O18 O 0.2531(2) 0.6091(4) 0.07772(16) 0.0112(9) Uani 1 1 d . . . . .
Ag1A Ag 0.3268(4) 0.3601(7) 0.0994(6) 0.0365(15) Uani 0.301(15) 1 d . U . . .
Ag1B Ag 0.3373(3) 0.3576(5) 0.0726(6) 0.0425(17) Uani 0.385(15) 1 d . U . . .
Ag2A Ag 0.5141(3) 0.8265(4) 0.0943(6) 0.0377(15) Uani 0.374(15) 1 d . U . . .
Ag2B Ag 0.5105(3) 0.8112(8) 0.0677(6) 0.0342(15) Uani 0.285(15) 1 d . U . . .
Ag3A Ag 0.65575(19) 0.3122(3) 0.1006(3) 0.0353(14) Uani 0.220(4) 1 d . U . . .
Ag3B Ag 0.6531 0.326 0.0743 0.0463(9) Uani 0.446(4) 1 d . U . . .
Ag4 Ag 0.5040(6) 0.14149(14) 0.2378(2) 0.0411(18) Uani 0.3213(15) 1 d . . . . .
Ag5A Ag 0.6812(3) 0.6727(4) 0.2635(6) 0.0332(14) Uani 0.332(15) 1 d . U . . .
Ag5B Ag 0.6775(3) 0.6858(6) 0.2363(6) 0.0363(15) Uani 0.346(15) 1 d . U . . .
Ag6A Ag 0.6407(6) 0.0407(11) 0.16664(12) 0.107(3) Uani 0.393(12) 1 d . . . . .
Ag6B Ag 0.7000(7) 1.0032(12) 0.16681(13) 0.119(3) Uani 0.369(13) 1 d . . . . .
Ag6C Ag 0.6536(9) 0.9433(15) 0.1664(2) 0.103(4) Uani 0.267(13) 1 d . . . . .
Ag7A Ag 0.5345(7) 0.4392(11) 0.0026(3) 0.034(2) Uani 0.142(7) 1 d . U . . .
Ag7B Ag 0.4905(6) 0.4301(14) -0.0013(2) 0.056(2) Uani 0.199(8) 1 d . U . . .
Ag7C Ag 0.4600(9) 0.4833(13) 0.0005(3) 0.055(2) Uani 0.171(8) 1 d . U . . .

loop_
_atom_site_aniso_label
_atom_site_aniso_U_11
_atom_site_aniso_U_22
_atom_site_aniso_U_33
_atom_site_aniso_U_23
_atom_site_aniso_U_13
_atom_site_aniso_U_12
Sc1 0.0076(6) 0.0077(5) 0.0050(4) -0.0002(4) -0.0004(4) 0.0003(4)
Sc2 0.0067(5) 0.0067(5) 0.0064(4) 0.0006(4) -0.0006(4) 0.0001(4)
Sc3 0.0072(5) 0.0069(5) 0.0059(4) 0.0006(4) -0.0009(4) -0.0001(4)
P1 0.0055(6) 0.0078(6) 0.0103(6) -0.0042(5) 0.0008(6) -0.0017(5)
P2 0.0057(7) 0.0064(6) 0.0129(7) 0.0034(5) 0.0005(6) 0.0008(5)
P3 0.0064(7) 0.0079(6) 0.0109(6) 0.0033(5) -0.0002(6) 0.0015(5)
P4 0.0061(9) 0.0066(9) 0.0109(9) 0 -0.0051(8) 0
P5 0.0070(6) 0.0066(6) 0.0104(6) 0.0000(6) -0.0052(6) 0.0004(6)
O1 0.018(2) 0.0088(18) 0.0130(19) -0.0020(15) -0.0003(17) -0.0012(16)
O2 0.016(2) 0.022(2) 0.025(2) -0.0094(18) -0.009(2) -0.0026(18)
O3 0.0076(18) 0.0178(19) 0.0121(18) -0.0007(17) 0.0018(15) 0.0010(17)
O4 0.016(2) 0.020(2) 0.023(2) 0.0018(19) 0.0094(18) -0.0015(19)
O5 0.015(2) 0.018(2) 0.028(2) 0.0079(18) -0.012(2) 0.0025(17)
O6 0.015(2) 0.0052(17) 0.018(2) 0.0024(16) -0.0006(18) 0.0037(15)
O7 0.0090(18) 0.0161(19) 0.0131(18) -0.0015(17) 0.0027(16) -0.0029(17)
O8 0.018(2) 0.016(2) 0.025(2) -0.0042(19) 0.0071(19) 0.0011(18)
O9 0.0095(19) 0.0171(19) 0.0154(19) 0.0056(17) 0.0007(16) -0.0044(17)
O10 0.017(2) 0.018(2) 0.024(2) -0.0021(19) 0.0102(18) 0.0064(18)
O11 0.015(2) 0.023(2) 0.023(2) 0.0103(18) -0.0100(19) 0.0011(18)
O12 0.017(2) 0.0050(17) 0.0114(18) 0.0027(15) -0.0022(17) 0.0007(15)
O13 0.018(2) 0.018(2) 0.021(2) -0.0102(18) -0.0049(19) 0.0006(18)
O14 0.012(2) 0.0125(19) 0.0127(19) -0.0013(15) -0.0035(17) -0.0056(15)
O15 0.0083(19) 0.0132(19) 0.0158(19) 0.0040(16) -0.0026(17) 0.0042(15)
O16 0.021(2) 0.0122(19) 0.030(2) 0.0125(18) -0.008(2) -0.0009(17)
O17 0.018(2) 0.014(2) 0.027(2) -0.0122(18) -0.007(2) 0.0032(17)
O18 0.0098(19) 0.015(2) 0.0089(17) 0.0002(15) -0.0014(16) -0.0035(16)
Ag1A 0.0219(15) 0.0134(12) 0.074(4) 0.008(2) -0.029(2) -0.0051(10)
Ag1B 0.0164(12) 0.0097(8) 0.102(4) -0.0088(18) -0.034(2) 0.0046(7)
Ag2A 0.0121(9) 0.0101(9) 0.091(4) 0.0230(16) 0.0162(18) 0.0028(6)
Ag2B 0.0085(10) 0.0241(15) 0.070(4) 0.029(2) 0.0069(19) 0.0020(10)
Ag3A 0.0083(14) 0.0229(16) 0.075(4) -0.0323(15) 0.0067(13) 0.0012(11)
Ag3B 0.0140(8) 0.0156(8) 0.109(2) -0.0310(10) 0.0217(10) -0.0055(6)
Ag4 0.0206(16) 0.0093(6) 0.093(5) 0.0079(10) -0.038(3) -0.0053(11)
Ag5A 0.0134(11) 0.0112(9) 0.075(4) -0.0197(16) 0.0192(18) -0.0046(7)
Ag5B 0.0096(9) 0.0198(12) 0.080(4) -0.0297(18) 0.0089(17) -0.0007(8)
Ag6A 0.154(6) 0.157(5) 0.0100(9) -0.0198(16) -0.0344(17) 0.055(3)
Ag6B 0.109(5) 0.237(7) 0.0111(11) 0.035(2) -0.0193(16) -0.020(4)
Ag6C 0.163(9) 0.125(6) 0.0203(18) -0.029(2) 0.041(3) -0.076(5)
Ag7A 0.051(4) 0.041(4) 0.011(2) -0.003(2) 0.009(2) 0.004(3)
Ag7B 0.045(4) 0.112(5) 0.0105(15) 0.019(2) -0.007(2) 0.025(4)
Ag7C 0.089(5) 0.060(5) 0.0144(19) -0.010(3) -0.028(2) 0.036(4)

loop_
_atom_type_symbol
_atom_type_description
_atom_type_scat_dispersion_real
_atom_type_scat_dispersion_imag
_atom_type_scat_source
O O 0.0106 0.006 'International Tables Vol C Tables 4.2.6.8 and 6.1.1.4'
Ag Ag -0.8971 1.1015 'International Tables Vol C Tables 4.2.6.8 and 6.1.1.4'
P P 0.1023 0.0942 'International Tables Vol C Tables 4.2.6.8 and 6.1.1.4'
Sc Sc 0.2519 0.3716 'International Tables Vol C Tables 4.2.6.8 and 6.1.1.4'

loop_
_geom_angle_atom_site_label_1
_geom_angle_atom_site_label_2
_geom_angle_atom_site_label_3
_geom_angle
_geom_angle_site_symmetry_1
_geom_angle_site_symmetry_3
_geom_angle_publ_flag
O5 Sc1 O13 96.14(16) . . ?
O5 Sc1 O8 96.05(17) . 2_655 ?
O13 Sc1 O8 95.81(18) . 2_655 ?
O5 Sc1 O9 89.26(17) . . ?
O13 Sc1 O9 89.69(18) . . ?
O8 Sc1 O9 171.90(15) 2_655 . ?
O5 Sc1 O15 172.29(18) . . ?
O13 Sc1 O15 89.05(15) . . ?
O8 Sc1 O15 89.07(15) 2_655 . ?
O9 Sc1 O15 85.06(15) . . ?
O5 Sc1 O1 89.59(15) . . ?
O13 Sc1 O1 172.16(16) . . ?
O8 Sc1 O1 88.88(17) 2_655 . ?
O9 Sc1 O1 85.03(16) . . ?
O15 Sc1 O1 84.73(14) . . ?
O2 Sc2 O16 96.07(16) 7 7_565 ?
O2 Sc2 O10 96.28(18) 7 5_665 ?
O16 Sc2 O10 96.09(19) 7_565 5_665 ?
O2 Sc2 O3 89.20(16) 7 3_455 ?
O16 Sc2 O3 89.37(18) 7_565 3_455 ?
O10 Sc2 O3 171.80(15) 5_665 3_455 ?
O2 Sc2 O12 89.34(16) 7 3_445 ?
O16 Sc2 O12 172.05(17) 7_565 3_445 ?
O10 Sc2 O12 89.08(17) 5_665 3_445 ?
O3 Sc2 O12 84.87(16) 3_455 3_445 ?
O2 Sc2 O18 171.84(18) 7 . ?
O16 Sc2 O18 89.24(15) 7_565 . ?
O10 Sc2 O18 89.28(16) 5_665 . ?
O3 Sc2 O18 84.66(14) 3_455 . ?
O12 Sc2 O18 84.77(14) 3_445 . ?
O11 Sc3 O4 95.95(17) 3_445 . ?
O11 Sc3 O17 96.06(16) 3_445 1_545 ?
O4 Sc3 O17 95.87(19) . 1_545 ?
O11 Sc3 O14 171.97(18) 3_445 2_645 ?
O4 Sc3 O14 89.45(16) . 2_645 ?
O17 Sc3 O14 89.27(15) 1_545 2_645 ?
O11 Sc3 O6 89.53(15) 3_445 2_655 ?
O4 Sc3 O6 89.02(16) . 2_655 ?
O17 Sc3 O6 172.14(16) 1_545 2_655 ?
O14 Sc3 O6 84.62(14) 2_645 2_655 ?
O11 Sc3 O7 88.97(17) 3_445 3_445 ?
O4 Sc3 O7 172.32(15) . 3_445 ?
O17 Sc3 O7 89.44(18) 1_545 3_445 ?
O14 Sc3 O7 85.07(15) 2_645 3_445 ?
O6 Sc3 O7 85.12(15) 2_655 3_445 ?
O4 P1 O2 111.1(2) . . ?
O4 P1 O1 110.5(2) . . ?
O2 P1 O1 107.2(2) . . ?
O4 P1 O3 108.1(2) . . ?
O2 P1 O3 110.8(2) . . ?
O1 P1 O3 109.1(2) . . ?
O8 P2 O5 110.9(2) . . ?
O8 P2 O7 107.9(2) . . ?
O5 P2 O7 110.4(2) . . ?
O8 P2 O6 110.8(2) . . ?
O5 P2 O6 107.4(2) . . ?
O7 P2 O6 109.4(2) . . ?
O10 P3 O11 110.9(2) . . ?
O10 P3 O9 108.0(2) . . ?
O11 P3 O9 110.6(2) . . ?
O10 P3 O12 110.9(2) . . ?
O11 P3 O12 107.2(2) . . ?
O9 P3 O12 109.3(2) . . ?
O13 P4 O13 110.5(3) 2_655 . ?
O13 P4 O14 108.1(2) 2_655 2_655 ?
O13 P4 O14 110.7(2) . 2_655 ?
O13 P4 O14 110.7(2) 2_655 . ?
O13 P4 O14 108.1(2) . . ?
O14 P4 O14 108.8(3) 2_655 . ?
O17 P5 O16 110.6(2) . . ?
O17 P5 O15 110.4(2) . . ?
O16 P5 O15 107.9(3) . . ?
O17 P5 O18 107.8(2) . . ?
O16 P5 O18 111.0(2) . . ?
O15 P5 O18 109.0(2) . . ?

loop_
_geom_bond_atom_site_label_1
_geom_bond_atom_site_label_2
_geom_bond_distance
_geom_bond_site_symmetry_2
_geom_bond_publ_flag
Sc1 O5 2.045(4) . yes
Sc1 O13 2.049(4) . yes
Sc1 O8 2.052(4) 2_655 yes
Sc1 O9 2.124(4) . yes
Sc1 O15 2.133(3) . yes
Sc1 O1 2.136(4) . yes
Sc2 O2 2.044(3) 7 yes
Sc2 O16 2.047(4) 7_565 yes
Sc2 O10 2.051(4) 5_665 yes
Sc2 O3 2.126(4) 3_455 yes
Sc2 O12 2.132(3) 3_445 yes
Sc2 O18 2.135(3) . yes
Sc3 O11 2.047(4) 3_445 yes
Sc3 O4 2.048(4) . yes
Sc3 O17 2.052(4) 1_545 yes
Sc3 O14 2.124(3) 2_645 yes
Sc3 O6 2.127(4) 2_655 yes
Sc3 O7 2.129(4) 3_445 yes
P1 O4 1.527(5) . yes
P1 O2 1.534(4) . yes
P1 O1 1.540(4) . yes
P1 O3 1.543(4) . yes
P2 O8 1.525(4) . yes
P2 O5 1.533(4) . yes
P2 O7 1.536(4) . yes
P2 O6 1.541(4) . yes
P3 O10 1.526(4) . yes
P3 O11 1.536(4) . yes
P3 O9 1.538(4) . yes
P3 O12 1.541(3) . yes
P4 O13 1.522(4) 2_655 ?
P4 O13 1.522(4) . yes
P4 O14 1.547(4) 2_655 ?
P4 O14 1.547(4) . yes
P5 O17 1.524(4) . yes
P5 O16 1.525(4) . yes
P5 O15 1.535(4) . yes
P5 O18 1.537(4) . yes
Ag1A Ag1B 0.628(6) . yes
Ag1A Ag6B 2.800(15) 3_445 yes
Ag1A Ag6C 3.175(17) 3_445 ?
Ag1A Ag7C 3.239(17) . ?
Ag1A O12 2.398(6) 3_445 ?
Ag1A O8 2.465(11) 2_655 ?
Ag1B Ag7C 2.748(18) . yes
Ag1B Ag7B 2.977(14) . yes
Ag1B Ag7A 3.189(14) 5_665 ?
Ag1B Ag6B 3.284(14) 3_445 ?
Ag1B O12 2.507(7) 3_445 ?
Ag1B O10 2.559(12) 5_665 ?
Ag2A Ag2B 0.620(5) . yes
Ag2A Ag6C 2.906(14) . yes
Ag2A Ag7B 3.116(15) 5_665 ?
Ag2A Ag6A 3.198(13) 1_565 ?
Ag2A O3 2.424(5) 1_565 ?
Ag2B Ag7B 2.632(17) 5_665 yes
Ag2B Ag7A 2.837(15) 5_665 yes
Ag2B Ag7C 3.091(16) 5_665 ?
Ag2B Ag6C 3.364(15) . ?
Ag2B O2 2.469(12) 5_665 ?
Ag2B O3 2.552(9) 1_565 ?
Ag3A Ag3B 0.607(6) . yes
Ag3A Ag6A 2.865(10) . yes
Ag3A Ag7A 3.120(12) . ?
Ag3A Ag6B 3.223(10) 1_545 ?
Ag3A O18 2.424(5) 3_545 ?
Ag3B O18 2.492(4) 3_545 ?
Ag3B O16 2.598(5) 5_665 ?
Ag3B Ag7A 2.654(11) . yes
Ag3B Ag7C 2.977(10) 5_665 yes
Ag3B Ag7B 3.189(8) . ?
Ag4 Ag4 0.564(13) 2_655 yes
Ag4 O6 2.506(10) 2_655 ?
Ag4 O14 2.566(6) 1_545 ?
Ag4 O14 2.599(6) 2_645 ?
Ag4 Ag6A 2.812(11) . yes
Ag4 Ag6A 3.244(11) 2_655 ?
Ag5A Ag5B 0.628(4) . yes
Ag5A O17 2.516(12) 2_655 ?
Ag5A O6 2.581(6) 4_655 ?
Ag5A Ag6B 2.862(14) 4_645 yes
Ag5A Ag6C 3.299(16) . ?
Ag5B O7 2.574(6) 4_655 ?
Ag5B Ag6C 2.822(17) . yes
Ag5B Ag6B 3.270(14) . ?
Ag5B Ag6B 3.329(14) 4_645 ?
Ag6A Ag6C 0.897(9) 1_545 yes
Ag6A Ag6B 0.981(7) 1_545 yes
Ag6A O14 2.588(8) 1_545 ?
Ag6A Ag2A 3.198(13) 1_545 ?
Ag6A Ag4 3.244(11) 2_655 ?
Ag6B Ag6C 0.899(7) . yes
Ag6B Ag6A 0.981(6) 1_565 ?
Ag6B O7 2.359(6) 4_655 ?
Ag6B O18 2.372(7) 3 ?
Ag6B Ag1A 2.801(15) 3 ?
Ag6B Ag5A 2.862(14) 4_655 ?
Ag6B Ag3A 3.224(10) 1_565 ?
Ag6B Ag1B 3.284(14) 3 ?
Ag6B Ag5B 3.329(14) 4_655 ?
Ag6C Ag6A 0.897(9) 1_565 ?
Ag6C Ag1A 3.175(17) 3 ?
Ag6C Ag4 3.341(16) 1_565 ?
Ag7A Ag7B 0.695(9) . yes
Ag7A Ag7C 0.704(9) 5_665 yes
Ag7A Ag7C 1.225(17) . ?
Ag7A Ag7B 1.235(16) 5_665 ?
Ag7A Ag7A 1.53(2) 5_665 ?
Ag7A O15 2.268(7) 5_665 ?
Ag7A Ag2B 2.837(15) 5_665 ?
Ag7A Ag1B 3.189(14) 5_665 ?
Ag7B Ag7C 0.674(9) . yes
Ag7B Ag7C 1.093(14) 5_665 ?
Ag7B Ag7A 1.235(16) 5_665 ?
Ag7B Ag7B 1.29(2) 5_665 ?
Ag7B O9 2.412(7) 5_665 ?
Ag7B O15 2.511(9) 5_665 ?
Ag7B Ag2B 2.632(17) 5_665 ?
Ag7B Ag2A 3.116(15) 5_665 ?
Ag7C Ag7A 0.704(9) 5_665 ?
Ag7C Ag7B 1.093(14) 5_665 ?
Ag7C Ag7C 1.28(3) 5_665 ?
Ag7C O9 2.276(7) 5_665 ?
Ag7C Ag3B 2.977(10) 5_665 ?
Ag7C Ag2B 3.091(16) 5_665 ?
